data_4089344
loop_
_publ_author_name
'Pavlik, Sonja'
'Mereiter, Kurt'
'Puchberger, Michael'
'Kirchner, Karl'

_publ_section_title
;
 Reactions of the Cationic Fragments [RuCp(PPh2NHR)2]+and
 [RuTp(PPh2NHR)2]+(R = Ph,n-Pr) with Alkynes:&#x00A0; Formation of
 Four-Membered Azaphosphacarbenes
;
_journal_issue 14
_journal_name_full Organometallics
_journal_page_first 3561
_journal_paper_doi 10.1021/om050247a
_journal_volume 24
_journal_year 2005
_chemical_formula_moiety 'C54 H56 B N8 P2 Ru, C F3 O3 S'
_chemical_formula_sum 'C55 H56 B F3 N8 O3 P2 Ru S'
_chemical_formula_weight 1139.96
_chemical_name_common
;
[RuTp(kappa^2^(C,P)=C(CH=CPh~2~)N(Pr^n^)PPh~2~)
(kappa^1^(P)-PPh~2~NHPr^n^)]CF~3~SO3
     (17) 
;
_space_group_IT_number 2
_space_group_name_Hall '-P 1'
_space_group_name_H-M_alt 'P -1'
_symmetry_cell_setting triclinic
_symmetry_space_group_name_H-M 'P -1'
_atom_sites_solution_hydrogens geom
_atom_sites_solution_primary direct
_atom_sites_solution_secondary difmap
_audit_creation_method SHELXL-97
_cell_angle_alpha 79.9100(10)
_cell_angle_beta 83.8860(10)
_cell_angle_gamma 63.8200(10)
_cell_formula_units_Z 2
_cell_length_a 12.3228(5)
_cell_length_b 13.8390(5)
_cell_length_c 17.7616(7)
_cell_measurement_reflns_used 9155
_cell_measurement_temperature 173(2)
_cell_measurement_theta_max 30.01
_cell_measurement_theta_min 2.21
_cell_volume 2674.74(18)
_computing_cell_refinement 'Bruker SAINT'
_computing_data_collection 'Bruker SMART'
_computing_data_reduction 'Bruker SAINT, SADABS, XPREP'
_computing_molecular_graphics 'Bruker SHELXTL'
_computing_publication_material 'Bruker SHELXTL'
_computing_structure_refinement 'SHELXL-97 (Sheldrick, 1997)'
_computing_structure_solution 'SHELXS-97 (Sheldrick, 1990)'
_diffrn_ambient_temperature 173(2)
_diffrn_measured_fraction_theta_full 0.993
_diffrn_measured_fraction_theta_max 0.993
_diffrn_measurement_device_type 'CCD area detector'
_diffrn_measurement_method 'phi and omega scans'
_diffrn_radiation_monochromator graphite
_diffrn_radiation_source 'fine-focus sealed tube'
_diffrn_radiation_type MoK\a
_diffrn_radiation_wavelength 0.71073
_diffrn_reflns_av_R_equivalents 0.0174
_diffrn_reflns_av_sigmaI/netI 0.0175
_diffrn_reflns_limit_h_max 17
_diffrn_reflns_limit_h_min -17
_diffrn_reflns_limit_k_max 19
_diffrn_reflns_limit_k_min -19
_diffrn_reflns_limit_l_max 24
_diffrn_reflns_limit_l_min -24
_diffrn_reflns_number 50109
_diffrn_reflns_theta_full 30.00
_diffrn_reflns_theta_max 30.00
_diffrn_reflns_theta_min 2.15
_diffrn_standards_decay_% 0
_exptl_absorpt_coefficient_mu 0.454
_exptl_absorpt_correction_T_max 1.00
_exptl_absorpt_correction_T_min 0.90
_exptl_absorpt_correction_type none
_exptl_absorpt_process_details 'program SADABS, V2.10'
_exptl_crystal_colour orange
_exptl_crystal_density_diffrn 1.415
_exptl_crystal_density_meas 0
_exptl_crystal_density_method 'not measured'
_exptl_crystal_description prism
_exptl_crystal_F_000 1176
_exptl_crystal_size_max 0.68
_exptl_crystal_size_mid 0.33
_exptl_crystal_size_min 0.19
_refine_diff_density_max 0.463
_refine_diff_density_min -0.318
_refine_diff_density_rms 0.054
_refine_ls_extinction_method none
_refine_ls_goodness_of_fit_ref 1.024
_refine_ls_hydrogen_treatment mixed
_refine_ls_matrix_type full
_refine_ls_number_parameters 717
_refine_ls_number_reflns 15487
_refine_ls_number_restraints 372
_refine_ls_restrained_S_all 1.027
_refine_ls_R_factor_all 0.0268
_refine_ls_R_factor_gt 0.0249
_refine_ls_shift/su_max 0.001
_refine_ls_shift/su_mean 0.000
_refine_ls_structure_factor_coef Fsqd
_refine_ls_weighting_details 'calc w=1/[\s^2^(Fo^2^)+(0.0362P)^2^+0.9778P] where P=(Fo^2^+2Fc^2^)/3'
_refine_ls_weighting_scheme calc
_refine_ls_wR_factor_gt 0.0651
_refine_ls_wR_factor_ref 0.0667
_reflns_number_gt 14512
_reflns_number_total 15487
_reflns_threshold_expression >2sigma(I)
_cod_data_source_file om050247asi20050402_100602.cif
_cod_data_source_block compd17
_cod_depositor_comments
;
The following automatic conversions were performed:

data item '_symmetry_cell_setting' value 'Triclinic' was changed to
'triclinic' in accordance with the
/home/saulius/struct/COD-crude-data/automatic-downloads/DataCite-retrospective/ACS/depositions/lib/dictionaries/cif_core.dic
dictionary named 'cif_core.dic' version 2.4.2 last updated on
2011-04-26.

Automatic conversion script
Id: cif_fix_values 6909 2019-04-08 15:41:33Z antanas 
;
_cod_original_sg_symbol_H-M P-1
_cod_database_code 4089344

loop_
_symmetry_equiv_pos_as_xyz
'x, y, z'
'-x, -y, -z'

loop_
_atom_site_label
_atom_site_type_symbol
_atom_site_fract_x
_atom_site_fract_y
_atom_site_fract_z
_atom_site_U_iso_or_equiv
_atom_site_adp_type
_atom_site_occupancy
_atom_site_symmetry_multiplicity
_atom_site_calc_flag
_atom_site_refinement_flags
_atom_site_disorder_assembly
_atom_site_disorder_group
Ru Ru 0.349375(7) 0.214654(6) 0.236886(4) 0.01640(3) Uani 1 1 d . . .
P1 P 0.52880(2) 0.23493(2) 0.228862(16) 0.01912(5) Uani 1 1 d . . .
P2 P 0.28864(2) 0.24752(2) 0.358144(15) 0.01857(5) Uani 1 1 d . . .
N1 N 0.22894(9) 0.08674(8) 0.18665(6) 0.02307(18) Uani 1 1 d . . .
N2 N 0.20587(8) 0.16724(8) 0.22964(5) 0.02142(17) Uani 1 1 d . . .
N3 N 0.35583(10) 0.13886(8) 0.08554(6) 0.02511(19) Uani 1 1 d . . .
N4 N 0.35361(9) 0.22368(8) 0.11581(5) 0.02133(17) Uani 1 1 d . . .
N5 N 0.45317(9) -0.01366(8) 0.19243(6) 0.02429(18) Uani 1 1 d . . .
N6 N 0.46156(9) 0.04209(8) 0.24567(5) 0.02195(17) Uani 1 1 d . . .
N7 N 0.58229(9) 0.23411(9) 0.31145(6) 0.02460(19) Uani 1 1 d . . .
H7N H 0.5349(15) 0.2405(13) 0.3476(10) 0.030 Uiso 1 1 d . . .
N8 N 0.18049(8) 0.37386(7) 0.31471(5) 0.02002(16) Uani 1 1 d . . .
B B 0.34718(13) 0.04089(11) 0.13807(8) 0.0250(2) Uani 1 1 d . . .
H0B H 0.3463 -0.0124 0.1070 0.030 Uiso 1 1 calc R . .
C1 C 0.09588(10) 0.19145(10) 0.26185(7) 0.0263(2) Uani 1 1 d . . .
H1 H 0.0565 0.2452 0.2947 0.032 Uiso 1 1 calc R . .
C2 C 0.04653(11) 0.12708(11) 0.24073(8) 0.0318(3) Uani 1 1 d . . .
H2 H -0.0302 0.1279 0.2558 0.038 Uiso 1 1 calc R . .
C3 C 0.13352(12) 0.06222(10) 0.19323(8) 0.0291(2) Uani 1 1 d . . .
H3 H 0.1274 0.0089 0.1690 0.035 Uiso 1 1 calc R . .
C4 C 0.34370(11) 0.30190(10) 0.05729(7) 0.0269(2) Uani 1 1 d . . .
H4 H 0.3403 0.3706 0.0618 0.032 Uiso 1 1 calc R . .
C5 C 0.33904(15) 0.26824(13) -0.01158(7) 0.0367(3) Uani 1 1 d . . .
H5 H 0.3320 0.3080 -0.0616 0.044 Uiso 1 1 calc R . .
C6 C 0.34691(14) 0.16482(13) 0.00905(7) 0.0353(3) Uani 1 1 d . . .
H6 H 0.3462 0.1193 -0.0250 0.042 Uiso 1 1 calc R . .
C7 C 0.55117(11) -0.02827(10) 0.29090(7) 0.0278(2) Uani 1 1 d . . .
H7B H 0.5765 -0.0112 0.3334 0.033 Uiso 1 1 calc R . .
C8 C 0.60240(13) -0.13051(11) 0.26688(9) 0.0361(3) Uani 1 1 d . . .
H8 H 0.6678 -0.1947 0.2887 0.043 Uiso 1 1 calc R . .
C9 C 0.53725(12) -0.11782(10) 0.20465(8) 0.0329(3) Uani 1 1 d . . .
H9 H 0.5494 -0.1731 0.1753 0.040 Uiso 1 1 calc R . .
C10 C 0.65550(10) 0.12335(9) 0.18789(7) 0.0257(2) Uani 1 1 d . . .
C11 C 0.75777(11) 0.05735(11) 0.23073(9) 0.0343(3) Uani 1 1 d . . .
H11 H 0.7619 0.0712 0.2806 0.041 Uiso 1 1 calc R . .
C12 C 0.85424(13) -0.02894(13) 0.20095(11) 0.0455(4) Uani 1 1 d . . .
H12 H 0.9232 -0.0737 0.2308 0.055 Uiso 1 1 calc R . .
C13 C 0.84955(14) -0.04924(13) 0.12851(11) 0.0474(4) Uani 1 1 d . . .
H13 H 0.9151 -0.1081 0.1084 0.057 Uiso 1 1 calc R . .
C14 C 0.74887(13) 0.01639(13) 0.08479(10) 0.0408(3) Uani 1 1 d . . .
H14 H 0.7463 0.0030 0.0345 0.049 Uiso 1 1 calc R . .
C15 C 0.65168(11) 0.10176(11) 0.11432(8) 0.0310(2) Uani 1 1 d . . .
H15 H 0.5825 0.1455 0.0844 0.037 Uiso 1 1 calc R . .
C16 C 0.53445(10) 0.35481(9) 0.16926(6) 0.02123(19) Uani 1 1 d . . .
C17 C 0.61060(11) 0.35136(11) 0.10442(7) 0.0273(2) Uani 1 1 d . . .
H17 H 0.6632 0.2834 0.0884 0.033 Uiso 1 1 calc R . .
C18 C 0.60966(13) 0.44703(12) 0.06331(7) 0.0331(3) Uani 1 1 d . . .
H18 H 0.6620 0.4440 0.0196 0.040 Uiso 1 1 calc R . .
C19 C 0.53303(13) 0.54642(11) 0.08576(8) 0.0324(3) Uani 1 1 d . . .
H19 H 0.5304 0.6117 0.0563 0.039 Uiso 1 1 calc R . .
C20 C 0.45987(11) 0.55082(10) 0.15131(7) 0.0281(2) Uani 1 1 d . . .
H20 H 0.4087 0.6190 0.1676 0.034 Uiso 1 1 calc R . .
C21 C 0.46143(10) 0.45555(10) 0.19312(7) 0.0240(2) Uani 1 1 d . . .
H21 H 0.4123 0.4589 0.2385 0.029 Uiso 1 1 calc R . .
C22 C 0.66580(12) 0.28118(12) 0.31864(7) 0.0296(2) Uani 1 1 d . . .
H22A H 0.6194 0.3606 0.3185 0.036 Uiso 1 1 calc R . .
H22B H 0.7232 0.2694 0.2740 0.036 Uiso 1 1 calc R . .
C23 C 0.73592(14) 0.23117(15) 0.39131(8) 0.0427(3) Uani 1 1 d . . .
H23A H 0.6785 0.2364 0.4356 0.051 Uiso 1 1 calc R . .
H23B H 0.7884 0.1531 0.3891 0.051 Uiso 1 1 calc R . .
C24 C 0.81319(17) 0.2867(2) 0.40304(10) 0.0549(5) Uani 1 1 d . . .
H24A H 0.8569 0.2520 0.4506 0.082 Uiso 1 1 calc R . .
H24B H 0.7614 0.3638 0.4063 0.082 Uiso 1 1 calc R . .
H24C H 0.8713 0.2805 0.3599 0.082 Uiso 1 1 calc R . .
C25 C 0.35509(10) 0.29036(10) 0.42528(6) 0.0228(2) Uani 1 1 d . . .
C26 C 0.41452(12) 0.21548(11) 0.48844(7) 0.0306(2) Uani 1 1 d . . .
H26 H 0.4154 0.1454 0.4972 0.037 Uiso 1 1 calc R . .
C27 C 0.47201(14) 0.24338(14) 0.53812(8) 0.0408(3) Uani 1 1 d . . .
H27 H 0.5134 0.1919 0.5803 0.049 Uiso 1 1 calc R . .
C28 C 0.46931(16) 0.34618(15) 0.52636(9) 0.0450(4) Uani 1 1 d . . .
H28 H 0.5079 0.3654 0.5609 0.054 Uiso 1 1 calc R . .
C29 C 0.41043(14) 0.42092(13) 0.46431(9) 0.0375(3) Uani 1 1 d . . .
H29 H 0.4082 0.4915 0.4566 0.045 Uiso 1 1 calc R . .
C30 C 0.35457(11) 0.39302(10) 0.41318(7) 0.0267(2) Uani 1 1 d . . .
H30 H 0.3161 0.4439 0.3700 0.032 Uiso 1 1 calc R . .
C31 C 0.21752(10) 0.17428(9) 0.42327(6) 0.0234(2) Uani 1 1 d . . .
C32 C 0.23499(12) 0.07182(10) 0.41007(7) 0.0301(2) Uani 1 1 d . . .
H32 H 0.2839 0.0411 0.3676 0.036 Uiso 1 1 calc R . .
C33 C 0.18055(16) 0.01463(13) 0.45929(9) 0.0426(3) Uani 1 1 d . . .
H33 H 0.1924 -0.0551 0.4505 0.051 Uiso 1 1 calc R . .
C34 C 0.10942(15) 0.05956(14) 0.52091(9) 0.0456(4) Uani 1 1 d . . .
H34 H 0.0707 0.0212 0.5536 0.055 Uiso 1 1 calc R . .
C35 C 0.09386(13) 0.15995(13) 0.53567(8) 0.0401(3) Uani 1 1 d . . .
H35 H 0.0457 0.1897 0.5787 0.048 Uiso 1 1 calc R . .
C36 C 0.14891(12) 0.21691(11) 0.48736(7) 0.0304(2) Uani 1 1 d . . .
H36 H 0.1398 0.2851 0.4980 0.036 Uiso 1 1 calc R . .
C37 C 0.08553(10) 0.46702(9) 0.34842(7) 0.0235(2) Uani 1 1 d . . .
H37A H 0.0691 0.5345 0.3121 0.028 Uiso 1 1 calc R . .
H37B H 0.1154 0.4741 0.3958 0.028 Uiso 1 1 calc R . .
C38 C -0.03184(11) 0.45522(10) 0.36720(7) 0.0273(2) Uani 1 1 d . . .
H38A H -0.0158 0.3866 0.4021 0.033 Uiso 1 1 calc R . .
H38B H -0.0647 0.4521 0.3197 0.033 Uiso 1 1 calc R . .
C39 C -0.12420(14) 0.55118(14) 0.40495(10) 0.0458(4) Uani 1 1 d . . .
H39A H -0.1993 0.5427 0.4168 0.069 Uiso 1 1 calc R . .
H39B H -0.1408 0.6190 0.3700 0.069 Uiso 1 1 calc R . .
H39C H -0.0919 0.5536 0.4523 0.069 Uiso 1 1 calc R . .
C40 C 0.22650(9) 0.36894(8) 0.24208(6) 0.01839(18) Uani 1 1 d . . .
C41 C 0.18956(10) 0.46674(9) 0.18447(6) 0.02096(19) Uani 1 1 d . . .
H41 H 0.2549 0.4833 0.1643 0.025 Uiso 1 1 calc R . .
C42 C 0.08229(10) 0.53830(9) 0.15391(6) 0.02090(19) Uani 1 1 d . . .
C43 C -0.03093(10) 0.52487(9) 0.17055(6) 0.0222(2) Uani 1 1 d . . .
C44 C -0.13656(11) 0.60937(10) 0.19476(7) 0.0280(2) Uani 1 1 d . . .
H44 H -0.1371 0.6773 0.1983 0.034 Uiso 1 1 calc R . .
C45 C -0.24067(11) 0.59380(11) 0.21364(8) 0.0319(3) Uani 1 1 d . . .
H45 H -0.3111 0.6501 0.2323 0.038 Uiso 1 1 calc R . .
C46 C -0.24233(11) 0.49651(12) 0.20544(8) 0.0331(3) Uani 1 1 d . . .
H46 H -0.3138 0.4863 0.2183 0.040 Uiso 1 1 calc R . .
C47 C -0.13971(12) 0.41455(11) 0.17852(8) 0.0326(3) Uani 1 1 d . . .
H47 H -0.1414 0.3487 0.1716 0.039 Uiso 1 1 calc R . .
C48 C -0.03401(11) 0.42799(10) 0.16161(7) 0.0267(2) Uani 1 1 d . . .
H48 H 0.0365 0.3709 0.1439 0.032 Uiso 1 1 calc R . .
C49 C 0.07778(10) 0.63233(9) 0.09653(7) 0.0234(2) Uani 1 1 d . . .
C50 C 0.00416(13) 0.66714(11) 0.03333(7) 0.0318(3) Uani 1 1 d . . .
H50 H -0.0465 0.6332 0.0283 0.038 Uiso 1 1 calc R . .
C51 C 0.00501(15) 0.75173(12) -0.02232(8) 0.0390(3) Uani 1 1 d . . .
H51 H -0.0448 0.7748 -0.0653 0.047 Uiso 1 1 calc R . .
C52 C 0.07754(14) 0.80208(11) -0.01547(8) 0.0388(3) Uani 1 1 d . . .
H52 H 0.0790 0.8585 -0.0541 0.047 Uiso 1 1 calc R . .
C53 C 0.14811(12) 0.77014(11) 0.04790(9) 0.0360(3) Uani 1 1 d . . .
H53 H 0.1970 0.8057 0.0531 0.043 Uiso 1 1 calc R . .
C54 C 0.14797(11) 0.68618(10) 0.10411(8) 0.0290(2) Uani 1 1 d . . .
H54 H 0.1958 0.6655 0.1478 0.035 Uiso 1 1 calc R . .
S S 0.21513(5) 0.71810(5) 0.32928(2) 0.03440(17) Uani 0.857(3) 1 d PD A 1
C55 C 0.32221(16) 0.77182(13) 0.28591(9) 0.0332(3) Uiso 0.857(3) 1 d PD A 1
O1 O 0.10023(14) 0.80809(16) 0.31103(11) 0.0599(5) Uani 0.857(3) 1 d PD A 1
O2 O 0.24483(17) 0.69228(16) 0.40856(8) 0.0568(4) Uani 0.857(3) 1 d PD A 1
O3 O 0.24691(17) 0.62560(13) 0.29026(10) 0.0424(3) Uani 0.857(3) 1 d PD A 1
F1 F 0.43702(12) 0.69681(11) 0.29438(8) 0.0465(3) Uani 0.857(3) 1 d PD A 1
F2 F 0.30780(13) 0.80333(10) 0.21053(6) 0.0420(3) Uani 0.857(3) 1 d PD A 1
F3 F 0.31139(18) 0.85757(11) 0.31577(8) 0.0546(4) Uani 0.857(3) 1 d PD A 1
S' S 0.1900(8) 0.6964(6) 0.3295(4) 0.0487(13) Uiso 0.076(3) 1 d PD B 2
C55' C 0.2773(14) 0.7744(10) 0.2951(7) 0.0487(13) Uiso 0.076(3) 1 d PD B 2
O1' O 0.0702(10) 0.7752(12) 0.3090(8) 0.0487(13) Uiso 0.076(3) 1 d PD B 2
O2' O 0.2104(15) 0.6747(13) 0.4096(6) 0.0487(13) Uiso 0.076(3) 1 d PD B 2
O3' O 0.2472(17) 0.6074(12) 0.2877(11) 0.0487(13) Uiso 0.076(3) 1 d PD B 2
F1' F 0.3958(12) 0.7205(11) 0.3076(9) 0.0487(13) Uiso 0.076(3) 1 d PD B 2
F2' F 0.2684(15) 0.8086(13) 0.2186(7) 0.0487(13) Uiso 0.076(3) 1 d PD B 2
F3' F 0.2433(14) 0.8660(8) 0.3257(7) 0.0487(13) Uiso 0.076(3) 1 d PD B 2
S" S 0.1864(7) 0.7572(7) 0.2808(5) 0.0487(13) Uiso 0.0537(12) 1 d PD C 3
C55" C 0.3045(13) 0.7480(12) 0.3394(8) 0.0487(13) Uiso 0.0537(12) 1 d PD C 3
O1" O 0.0794(11) 0.8368(15) 0.3138(11) 0.0487(13) Uiso 0.0537(12) 1 d PD C 3
O2" O 0.2220(15) 0.7955(14) 0.2065(6) 0.0487(13) Uiso 0.0537(12) 1 d PD C 3
O3" O 0.1995(16) 0.6482(11) 0.2938(11) 0.0487(13) Uiso 0.0537(12) 1 d PD C 3
F1" F 0.4149(10) 0.6748(14) 0.3202(10) 0.0487(13) Uiso 0.0537(12) 1 d PD C 3
F2" F 0.2855(15) 0.7179(14) 0.4142(6) 0.0487(13) Uiso 0.0537(12) 1 d PD C 3
F3" F 0.3108(18) 0.8410(14) 0.3382(11) 0.0487(13) Uiso 0.0537(12) 1 d PD C 3

loop_
_atom_site_aniso_label
_atom_site_aniso_U_11
_atom_site_aniso_U_22
_atom_site_aniso_U_33
_atom_site_aniso_U_23
_atom_site_aniso_U_13
_atom_site_aniso_U_12
Ru 0.01512(4) 0.01627(4) 0.01724(4) -0.00134(3) 0.00037(3) -0.00685(3)
P1 0.01549(11) 0.02057(12) 0.02093(12) -0.00248(9) 0.00088(9) -0.00797(10)
P2 0.01843(12) 0.01893(12) 0.01790(11) -0.00163(9) 0.00069(9) -0.00831(10)
N1 0.0248(4) 0.0218(4) 0.0259(4) -0.0017(3) -0.0022(4) -0.0133(4)
N2 0.0204(4) 0.0223(4) 0.0231(4) -0.0011(3) -0.0009(3) -0.0114(3)
N3 0.0311(5) 0.0283(5) 0.0208(4) -0.0046(4) 0.0007(4) -0.0171(4)
N4 0.0229(4) 0.0232(4) 0.0201(4) -0.0023(3) 0.0005(3) -0.0125(4)
N5 0.0248(4) 0.0199(4) 0.0272(5) -0.0056(3) 0.0022(4) -0.0087(4)
N6 0.0211(4) 0.0195(4) 0.0238(4) -0.0026(3) 0.0005(3) -0.0080(3)
N7 0.0212(4) 0.0352(5) 0.0212(4) -0.0013(4) 0.0000(3) -0.0168(4)
N8 0.0183(4) 0.0190(4) 0.0209(4) -0.0026(3) 0.0001(3) -0.0067(3)
B 0.0300(6) 0.0241(6) 0.0241(6) -0.0046(4) 0.0007(5) -0.0146(5)
C1 0.0198(5) 0.0284(5) 0.0308(6) -0.0008(4) 0.0001(4) -0.0120(4)
C2 0.0235(5) 0.0345(6) 0.0410(7) 0.0002(5) -0.0017(5) -0.0178(5)
C3 0.0295(6) 0.0281(6) 0.0353(6) 0.0004(5) -0.0056(5) -0.0183(5)
C4 0.0311(6) 0.0298(6) 0.0226(5) 0.0014(4) -0.0005(4) -0.0177(5)
C5 0.0526(8) 0.0479(8) 0.0208(5) 0.0026(5) -0.0038(5) -0.0340(7)
C6 0.0505(8) 0.0474(8) 0.0213(5) -0.0056(5) 0.0001(5) -0.0332(7)
C7 0.0253(5) 0.0228(5) 0.0307(6) 0.0007(4) -0.0032(4) -0.0073(4)
C8 0.0310(6) 0.0218(5) 0.0459(8) -0.0016(5) -0.0043(5) -0.0032(5)
C9 0.0326(6) 0.0208(5) 0.0408(7) -0.0080(5) 0.0027(5) -0.0070(5)
C10 0.0178(5) 0.0234(5) 0.0345(6) -0.0057(4) 0.0046(4) -0.0081(4)
C11 0.0215(5) 0.0313(6) 0.0434(7) -0.0032(5) 0.0006(5) -0.0065(5)
C12 0.0222(6) 0.0341(7) 0.0676(11) -0.0056(7) 0.0027(6) -0.0024(5)
C13 0.0292(7) 0.0341(7) 0.0740(11) -0.0213(7) 0.0171(7) -0.0085(6)
C14 0.0345(7) 0.0411(7) 0.0538(9) -0.0258(7) 0.0166(6) -0.0195(6)
C15 0.0241(5) 0.0321(6) 0.0391(7) -0.0128(5) 0.0065(5) -0.0130(5)
C16 0.0185(4) 0.0254(5) 0.0214(5) -0.0016(4) -0.0005(4) -0.0115(4)
C17 0.0268(5) 0.0326(6) 0.0253(5) -0.0050(4) 0.0046(4) -0.0161(5)
C18 0.0374(7) 0.0426(7) 0.0257(6) -0.0010(5) 0.0045(5) -0.0256(6)
C19 0.0367(6) 0.0346(6) 0.0323(6) 0.0051(5) -0.0051(5) -0.0240(6)
C20 0.0263(5) 0.0255(5) 0.0345(6) -0.0015(4) -0.0042(5) -0.0135(5)
C21 0.0199(5) 0.0269(5) 0.0264(5) -0.0030(4) 0.0004(4) -0.0117(4)
C22 0.0281(6) 0.0415(7) 0.0260(5) -0.0005(5) -0.0032(4) -0.0223(5)
C23 0.0371(7) 0.0662(10) 0.0319(7) 0.0059(6) -0.0110(6) -0.0312(7)
C24 0.0471(9) 0.1011(15) 0.0370(8) -0.0123(9) -0.0049(7) -0.0490(10)
C25 0.0215(5) 0.0280(5) 0.0199(5) -0.0034(4) 0.0008(4) -0.0121(4)
C26 0.0319(6) 0.0365(6) 0.0252(5) 0.0023(5) -0.0047(5) -0.0181(5)
C27 0.0423(8) 0.0586(9) 0.0269(6) 0.0048(6) -0.0113(5) -0.0283(7)
C28 0.0504(9) 0.0665(10) 0.0345(7) -0.0076(7) -0.0095(6) -0.0383(8)
C29 0.0425(7) 0.0431(7) 0.0387(7) -0.0086(6) -0.0022(6) -0.0280(6)
C30 0.0266(5) 0.0301(6) 0.0264(5) -0.0044(4) 0.0002(4) -0.0151(5)
C31 0.0233(5) 0.0248(5) 0.0219(5) 0.0003(4) 0.0010(4) -0.0119(4)
C32 0.0356(6) 0.0260(5) 0.0292(6) 0.0003(4) 0.0007(5) -0.0158(5)
C33 0.0526(9) 0.0350(7) 0.0453(8) 0.0057(6) -0.0005(7) -0.0279(7)
C34 0.0451(8) 0.0506(9) 0.0429(8) 0.0117(7) 0.0040(6) -0.0302(7)
C35 0.0338(7) 0.0506(8) 0.0301(6) 0.0017(6) 0.0095(5) -0.0181(6)
C36 0.0298(6) 0.0342(6) 0.0254(5) -0.0033(5) 0.0048(4) -0.0138(5)
C37 0.0212(5) 0.0220(5) 0.0256(5) -0.0082(4) 0.0023(4) -0.0066(4)
C38 0.0209(5) 0.0314(6) 0.0274(5) -0.0084(4) 0.0027(4) -0.0085(4)
C39 0.0287(7) 0.0519(9) 0.0482(8) -0.0237(7) 0.0088(6) -0.0057(6)
C40 0.0154(4) 0.0191(4) 0.0218(5) -0.0020(4) -0.0015(3) -0.0086(4)
C41 0.0192(5) 0.0189(4) 0.0233(5) -0.0008(4) 0.0001(4) -0.0079(4)
C42 0.0206(5) 0.0186(4) 0.0222(5) -0.0023(4) -0.0005(4) -0.0075(4)
C43 0.0198(5) 0.0219(5) 0.0230(5) 0.0003(4) -0.0037(4) -0.0079(4)
C44 0.0223(5) 0.0221(5) 0.0354(6) -0.0013(4) -0.0018(4) -0.0065(4)
C45 0.0187(5) 0.0297(6) 0.0391(7) 0.0013(5) -0.0022(5) -0.0050(4)
C46 0.0221(5) 0.0378(7) 0.0391(7) 0.0045(5) -0.0075(5) -0.0149(5)
C47 0.0307(6) 0.0319(6) 0.0408(7) -0.0031(5) -0.0070(5) -0.0181(5)
C48 0.0247(5) 0.0251(5) 0.0303(6) -0.0041(4) -0.0037(4) -0.0102(4)
C49 0.0214(5) 0.0197(5) 0.0240(5) -0.0007(4) 0.0011(4) -0.0056(4)
C50 0.0368(6) 0.0268(6) 0.0288(6) 0.0024(5) -0.0071(5) -0.0119(5)
C51 0.0495(8) 0.0304(6) 0.0268(6) 0.0052(5) -0.0050(6) -0.0104(6)
C52 0.0417(7) 0.0257(6) 0.0355(7) 0.0050(5) 0.0096(6) -0.0081(5)
C53 0.0298(6) 0.0264(6) 0.0471(8) 0.0018(5) 0.0070(5) -0.0123(5)
C54 0.0231(5) 0.0235(5) 0.0363(6) 0.0005(4) 0.0004(4) -0.0086(4)
S 0.0295(2) 0.0394(3) 0.0265(2) -0.00241(15) 0.00237(14) -0.00948(17)
O1 0.0290(7) 0.0641(12) 0.0625(10) -0.0044(8) 0.0014(6) -0.0009(7)
O2 0.0637(11) 0.0739(11) 0.0258(6) 0.0001(6) 0.0001(6) -0.0265(9)
O3 0.0498(8) 0.0413(8) 0.0424(7) -0.0054(6) 0.0069(6) -0.0273(7)
F1 0.0294(6) 0.0524(7) 0.0535(7) -0.0075(5) -0.0019(5) -0.0139(5)
F2 0.0572(8) 0.0351(5) 0.0317(5) 0.0009(4) 0.0009(5) -0.0207(6)
F3 0.0730(11) 0.0461(7) 0.0542(8) -0.0207(6) -0.0028(7) -0.0292(7)

loop_
_atom_type_symbol
_atom_type_description
_atom_type_scat_dispersion_real
_atom_type_scat_dispersion_imag
_atom_type_scat_source
C C 0.0033 0.0016 'International Tables Vol C Tables 4.2.6.8 and 6.1.1.4'
H H 0.0000 0.0000 'International Tables Vol C Tables 4.2.6.8 and 6.1.1.4'
B B 0.0013 0.0007 'International Tables Vol C Tables 4.2.6.8 and 6.1.1.4'
N N 0.0061 0.0033 'International Tables Vol C Tables 4.2.6.8 and 6.1.1.4'
O O 0.0106 0.0060 'International Tables Vol C Tables 4.2.6.8 and 6.1.1.4'
F F 0.0171 0.0103 'International Tables Vol C Tables 4.2.6.8 and 6.1.1.4'
P P 0.1023 0.0942 'International Tables Vol C Tables 4.2.6.8 and 6.1.1.4'
S S 0.1246 0.1234 'International Tables Vol C Tables 4.2.6.8 and 6.1.1.4'
Ru Ru -1.2594 0.8363 'International Tables Vol C Tables 4.2.6.8 and 6.1.1.4'

loop_
_geom_angle_atom_site_label_1
_geom_angle_atom_site_label_2
_geom_angle_atom_site_label_3
_geom_angle
C40 Ru N4 96.71(4)
C40 Ru N6 170.33(4)
N4 Ru N6 89.41(4)
C40 Ru N2 90.24(4)
N4 Ru N2 82.03(4)
N6 Ru N2 83.19(4)
C40 Ru P2 67.32(3)
N4 Ru P2 162.45(3)
N6 Ru P2 105.52(3)
N2 Ru P2 90.51(3)
C40 Ru P1 100.68(3)
N4 Ru P1 90.35(3)
N6 Ru P1 86.71(3)
N2 Ru P1 167.38(3)
P2 Ru P1 99.489(10)
N7 P1 C16 102.85(5)
N7 P1 C10 102.83(6)
C16 P1 C10 101.91(5)
N7 P1 Ru 116.27(4)
C16 P1 Ru 118.72(4)
C10 P1 Ru 112.14(4)
N8 P2 C31 111.57(5)
N8 P2 C25 101.52(5)
C31 P2 C25 101.09(5)
N8 P2 Ru 84.83(3)
C31 P2 Ru 123.49(4)
C25 P2 Ru 129.20(4)
C3 N1 N2 109.33(10)
C3 N1 B 129.49(10)
N2 N1 B 121.15(9)
C1 N2 N1 106.41(9)
C1 N2 Ru 135.94(8)
N1 N2 Ru 117.46(7)
C6 N3 N4 109.58(10)
C6 N3 B 129.00(10)
N4 N3 B 120.58(9)
C4 N4 N3 106.71(9)
C4 N4 Ru 133.98(8)
N3 N4 Ru 119.01(7)
C9 N5 N6 109.62(10)
C9 N5 B 130.37(11)
N6 N5 B 119.41(9)
C7 N6 N5 106.72(10)
C7 N6 Ru 133.94(8)
N5 N6 Ru 119.10(7)
C22 N7 P1 124.37(8)
C22 N7 H7N 112.4(12)
P1 N7 H7N 114.5(12)
C40 N8 C37 129.38(9)
C40 N8 P2 98.38(7)
C37 N8 P2 131.02(8)
N5 B N1 108.10(9)
N5 B N3 109.89(10)
N1 B N3 106.75(10)
N5 B H0B 110.7
N1 B H0B 110.7
N3 B H0B 110.7
N1 C3 C2 108.83(11)
N1 C3 H3 125.6
C2 C3 H3 125.6
C1 C2 C1 104.67(11)
C1 C2 H2 127.7
C3 C2 H2 127.7
N2 C1 C2 110.77(11)
N2 C1 H1 124.6
C2 C1 H1 124.6
N4 C4 C5 110.27(11)
N4 C4 H4 124.9
C5 C4 H4 124.9
C6 C5 C4 104.79(11)
C6 C5 H5 127.6
C4 C5 H5 127.6
N3 C6 C5 108.65(12)
N3 C6 H6 125.7
C5 C6 H6 125.7
N6 C7 C8 110.41(12)
N6 C7 H7B 124.8
C8 C7 H7B 124.8
C9 C8 C7 104.76(11)
C9 C8 H8 127.6
C7 C8 H8 127.6
N5 C9 C8 108.50(11)
N5 C9 H9 125.8
C8 C9 H9 125.8
C11 C10 C15 118.69(12)
C11 C10 P1 119.84(10)
C15 C10 P1 121.46(9)
C10 C11 C12 120.64(14)
C10 C11 H11 119.7
C12 C11 H11 119.7
C13 C12 C11 120.14(15)
C13 C12 H12 119.9
C11 C12 H12 119.9
C12 C13 C14 119.94(13)
C12 C13 H13 120.0
C14 C13 H13 120.0
C13 C14 C15 120.34(15)
C13 C14 H14 119.8
C15 C14 H14 119.8
C14 C15 C10 120.24(13)
C14 C15 H15 119.9
C10 C15 H15 119.9
C21 C16 C17 118.56(10)
C21 C16 P1 116.86(8)
C17 C16 P1 124.50(9)
C18 C17 C16 120.31(12)
C18 C17 H17 119.8
C16 C17 H17 119.8
C19 C18 C17 120.37(12)
C19 C18 H18 119.8
C17 C18 H18 119.8
C18 C19 C20 119.93(12)
C18 C19 H19 120.0
C20 C19 H19 120.0
C19 C20 C21 119.96(12)
C19 C20 H20 120.0
C21 C20 H20 120.0
C20 C21 C16 120.77(11)
C20 C21 H21 119.6
C16 C21 H21 119.6
N7 C22 C23 111.77(11)
N7 C22 H22A 109.3
C23 C22 H22A 109.3
N7 C22 H22B 109.3
C23 C22 H22B 109.3
H22A C22 H22B 107.9
C24 C23 C22 112.10(13)
C24 C23 H23A 109.2
C22 C23 H23A 109.2
C24 C23 H23B 109.2
C22 C23 H23B 109.2
H23A C23 H23B 107.9
C23 C24 H24A 109.5
C23 C24 H24B 109.5
H24A C24 H24B 109.5
C23 C24 H24C 109.5
H24A C24 H24C 109.5
H24B C24 H24C 109.5
C30 C25 C26 119.20(11)
C30 C25 P2 121.93(9)
C26 C25 P2 118.76(9)
C27 C26 C25 120.21(13)
C27 C26 H26 119.9
C25 C26 H26 119.9
C26 C27 C28 120.18(13)
C26 C27 H27 119.9
C28 C27 H27 119.9
C29 C28 C27 120.05(13)
C29 C28 H28 120.0
C27 C28 H28 120.0
C28 C29 C30 120.24(13)
C28 C29 H29 119.9
C30 C29 H29 119.9
C29 C30 C25 120.09(12)
C29 C30 H30 120.0
C25 C30 H30 120.0
C32 C31 C36 119.52(11)
C32 C31 P2 119.12(9)
C36 C31 P2 121.33(9)
C33 C32 C31 119.90(13)
C33 C32 H32 120.0
C31 C32 H32 120.0
C34 C33 C32 119.88(14)
C34 C33 H33 120.1
C32 C33 H33 120.1
C33 C34 C35 120.74(13)
C33 C34 H34 119.6
C35 C34 H34 119.6
C34 C35 C36 119.71(13)
C34 C35 H35 120.1
C36 C35 H35 120.1
C35 C36 C31 120.19(13)
C35 C36 H36 119.9
C31 C36 H36 119.9
N8 C37 C38 112.72(9)
N8 C37 H37A 109.0
C38 C37 H37A 109.0
N8 C37 H37B 109.0
C38 C37 H37B 109.0
H37A C37 H37B 107.8
C37 C38 C39 110.23(11)
C37 C38 H38A 109.6
C39 C38 H38A 109.6
C37 C38 H38B 109.6
C39 C38 H38B 109.6
H38A C38 H38B 108.1
C38 C39 H39A 109.5
C38 C39 H39B 109.5
H39A C39 H39B 109.5
C38 C39 H39C 109.5
H39A C39 H39C 109.5
H39B C39 H39C 109.5
N8 C40 C41 121.19(9)
N8 C40 Ru 107.39(7)
C41 C40 Ru 131.34(8)
C42 C41 C40 133.70(10)
C42 C41 H41 113.1
C40 C41 H41 113.1
C41 C42 C43 123.53(10)
C41 C42 C49 119.03(10)
C43 C42 C49 117.32(9)
C48 C43 C44 119.10(11)
C48 C43 C42 120.31(10)
C44 C43 C42 120.59(10)
C45 C44 C43 119.94(12)
C45 C44 H44 120.0
C43 C44 H44 120.0
C46 C45 C44 120.42(12)
C46 C45 H45 119.8
C44 C45 H45 119.8
C47 C46 C45 119.79(12)
C47 C46 H46 120.1
C45 C46 H46 120.1
C46 C47 C48 120.30(12)
C46 C47 H47 119.9
C48 C47 H47 119.9
C47 C48 C43 120.37(12)
C47 C48 H48 119.8
C43 C48 H48 119.8
C54 C49 C50 118.86(11)
C54 C49 C42 120.82(11)
C50 C49 C42 120.32(11)
C51 C50 C49 120.04(13)
C51 C50 H50 120.0
C49 C50 H50 120.0
C52 C51 C50 120.59(14)
C52 C51 H51 119.7
C50 C51 H51 119.7
C51 C52 C53 119.71(12)
C51 C52 H52 120.1
C53 C52 H52 120.1
C52 C53 C54 120.42(13)
C52 C53 H53 119.8
C54 C53 H53 119.8
C53 C54 C49 120.31(13)
C53 C54 H54 119.8
C49 C54 H54 119.8
O1 S O2 115.66(11)
O1 S O3 115.64(12)
O2 S O3 115.25(11)
O1 S C55 102.60(10)
O2 S C55 102.24(10)
O3 S C55 102.37(8)
F3 C55 F2 106.84(14)
F3 C55 F1 107.15(15)
F2 C55 F1 106.23(14)
F3 C55 S 112.71(13)
F2 C55 S 111.85(12)
F1 C55 S 111.67(12)
O3' S' O2' 117.0(9)
O3' S' O1' 117.8(9)
O2' S' O1' 114.3(8)
O3' S' C55' 101.2(7)
O2' S' C55' 101.0(6)
O1' S' C55' 101.1(6)
F1' C55' F3' 103.8(10)
F1' C55' F2' 105.8(10)
F3' C55' F2' 104.1(10)
F1' C55' S' 114.7(8)
F3' C55' S' 115.1(8)
F2' C55' S' 112.2(8)
O3" S" O2" 117.1(9)
O3" S" O1" 116.5(9)
O2" S" O1" 114.3(9)
O3" S" C55" 102.0(7)
O2" S" C55" 101.4(7)
O1" S" C55" 101.8(7)
F3" C55" F1" 107.6(11)
F3" C55" F2" 103.5(10)
F1" C55" F2" 106.2(10)
F3" C55" S" 114.3(9)
F1" C55" S" 112.7(8)
F2" C55" S" 111.8(8)

loop_
_geom_bond_atom_site_label_1
_geom_bond_atom_site_label_2
_geom_bond_distance
Ru C40 2.0116(10)
Ru N4 2.1286(9)
Ru N6 2.1543(9)
Ru N2 2.1625(9)
Ru P2 2.2595(3)
Ru P1 2.3354(3)
P1 N7 1.6674(10)
P1 C16 1.8299(11)
P1 C10 1.8374(12)
P2 N8 1.7660(9)
P2 C31 1.8140(11)
P2 C25 1.8242(12)
N1 C3 1.3491(15)
N1 N2 1.3701(13)
N1 B 1.5423(17)
N2 C1 1.3333(14)
N3 C6 1.3465(16)
N3 N4 1.3628(13)
N3 B 1.5438(16)
N4 C4 1.3354(14)
N5 C9 1.3487(15)
N5 N6 1.3590(13)
N5 B 1.5334(17)
N6 C7 1.3337(15)
N7 C22 1.4656(15)
N7 H7N 0.810(17)
N8 C40 1.3531(14)
N8 C37 1.4764(14)
B H0B 1.0000
C3 C2 1.3748(19)
C3 H3 0.9500
C2 C1 1.3957(17)
C2 H2 0.9500
C1 H1 0.9500
C4 C5 1.3982(18)
C4 H4 0.9500
C5 C6 1.376(2)
C5 H5 0.9500
C6 H6 0.9500
C7 C8 1.3959(18)
C7 H7B 0.9500
C8 C9 1.376(2)
C8 H8 0.9500
C9 H9 0.9500
C10 C11 1.3952(18)
C10 C15 1.4004(18)
C11 C12 1.3978(19)
C11 H11 0.9500
C12 C13 1.377(3)
C12 H12 0.9500
C13 C14 1.390(3)
C13 H13 0.9500
C14 C15 1.3929(18)
C14 H14 0.9500
C15 H15 0.9500
C16 C21 1.3971(16)
C16 C17 1.3996(15)
C17 C18 1.3912(18)
C17 H17 0.9500
C18 C19 1.381(2)
C18 H18 0.9500
C19 C20 1.3874(19)
C19 H19 0.9500
C20 C21 1.3884(16)
C20 H20 0.9500
C21 H21 0.9500
C22 C23 1.5127(18)
C22 H22A 0.9900
C22 H22B 0.9900
C23 C24 1.512(2)
C23 H23A 0.9900
C23 H23B 0.9900
C24 H24A 0.9800
C24 H24B 0.9800
C24 H24C 0.9800
C25 C30 1.3964(16)
C25 C26 1.4024(16)
C26 C27 1.3870(19)
C26 H26 0.9500
C27 C28 1.387(2)
C27 H27 0.9500
C28 C29 1.386(2)
C28 H28 0.9500
C29 C30 1.3920(18)
C29 H29 0.9500
C30 H30 0.9500
C31 C32 1.3958(17)
C31 C36 1.3960(16)
C32 C33 1.3935(18)
C32 H32 0.9500
C33 C34 1.381(2)
C33 H33 0.9500
C34 C35 1.385(2)
C34 H34 0.9500
C35 C36 1.3888(18)
C35 H35 0.9500
C36 H36 0.9500
C37 C38 1.5219(17)
C37 H37A 0.9900
C37 H37B 0.9900
C38 C39 1.5246(18)
C38 H38A 0.9900
C38 H38B 0.9900
C39 H39A 0.9800
C39 H39B 0.9800
C39 H39C 0.9800
C40 C41 1.4686(14)
C41 C42 1.3535(15)
C41 H41 0.9500
C42 C43 1.4799(15)
C42 C49 1.4895(15)
C43 C48 1.3947(16)
C43 C44 1.4002(16)
C44 C45 1.3899(17)
C44 H44 0.9500
C45 C46 1.388(2)
C45 H45 0.9500
C46 C47 1.382(2)
C46 H46 0.9500
C47 C48 1.3901(17)
C47 H47 0.9500
C48 H48 0.9500
C49 C54 1.3965(17)
C49 C50 1.3989(17)
C50 C51 1.3966(18)
C50 H50 0.9500
C51 C52 1.379(2)
C51 H51 0.9500
C52 C53 1.383(2)
C52 H52 0.9500
C53 C54 1.3935(18)
C53 H53 0.9500
C54 H54 0.9500
S O1 1.4357(15)
S O2 1.4362(14)
S O3 1.4433(15)
S C55 1.8264(18)
C55 F3 1.332(2)
C55 F2 1.3386(19)
C55 F1 1.340(2)
S' O3' 1.417(11)
S' O2' 1.428(11)
S' O1' 1.433(10)
S' C55' 1.830(12)
C55' F1' 1.337(12)
C55' F3' 1.342(12)
C55' F2' 1.357(12)
S" O3" 1.424(11)
S" O2" 1.433(11)
S" O1" 1.441(11)
S" C55" 1.825(12)
C55" F3" 1.318(12)
C55" F1" 1.341(12)
C55" F2" 1.350(12)

loop_
_geom_torsion_atom_site_label_1
_geom_torsion_atom_site_label_2
_geom_torsion_atom_site_label_3
_geom_torsion_atom_site_label_4
_geom_torsion
C40 Ru P1 N7 83.49(5)
N4 Ru P1 N7 -179.62(5)
N6 Ru P1 N7 -90.22(5)
N2 Ru P1 N7 -127.01(12)
P2 Ru P1 N7 14.98(5)
C40 Ru P1 C16 -40.10(5)
N4 Ru P1 C16 56.79(5)
N6 Ru P1 C16 146.19(5)
N2 Ru P1 C16 109.40(12)
P2 Ru P1 C16 -108.61(4)
C40 Ru P1 C10 -158.59(5)
N4 Ru P1 C10 -61.70(5)
N6 Ru P1 C10 27.70(5)
N2 Ru P1 C10 -9.09(13)
P2 Ru P1 C10 132.90(4)
C40 Ru P2 N8 8.21(4)
N4 Ru P2 N8 -17.42(9)
N6 Ru P2 N8 -164.90(4)
N2 Ru P2 N8 -81.83(4)
P1 Ru P2 N8 105.90(3)
C40 Ru P2 C31 120.71(6)
N4 Ru P2 C31 95.08(10)
N6 Ru P2 C31 -52.40(5)
N2 Ru P2 C31 30.67(5)
P1 Ru P2 C31 -141.60(5)
C40 Ru P2 C25 -92.44(6)
N4 Ru P2 C25 -118.07(10)
N6 Ru P2 C25 94.45(6)
N2 Ru P2 C25 177.52(6)
P1 Ru P2 C25 5.25(5)
C3 N1 N2 C1 -0.29(13)
B N1 N2 C1 177.56(10)
C3 N1 N2 Ru 175.43(8)
B N1 N2 Ru -6.71(13)
C40 Ru N2 C1 -39.39(12)
N4 Ru N2 C1 -136.13(12)
N6 Ru N2 C1 133.51(12)
P2 Ru N2 C1 27.93(11)
P1 Ru N2 C1 170.52(9)
C40 Ru N2 N1 146.52(8)
N4 Ru N2 N1 49.78(8)
N6 Ru N2 N1 -40.59(8)
P2 Ru N2 N1 -146.16(7)
P1 Ru N2 N1 -3.57(18)
C6 N3 N4 C4 -0.22(14)
B N3 N4 C4 -170.66(11)
C6 N3 N4 Ru 174.30(9)
B N3 N4 Ru 3.87(14)
C40 Ru N4 C4 34.86(12)
N6 Ru N4 C4 -152.64(11)
N2 Ru N4 C4 124.16(11)
P2 Ru N4 C4 58.56(16)
P1 Ru N4 C4 -65.94(11)
C40 Ru N4 N3 -137.84(8)
N6 Ru N4 N3 34.66(8)
N2 Ru N4 N3 -48.54(8)
P2 Ru N4 N3 -114.15(10)
P1 Ru N4 N3 121.36(8)
C9 N5 N6 C7 -0.08(13)
B N5 N6 C7 171.97(10)
C9 N5 N6 Ru 175.04(8)
B N5 N6 Ru -12.91(13)
C40 Ru N6 C7 -87.3(3)
N4 Ru N6 C7 143.22(11)
N2 Ru N6 C7 -134.74(12)
P2 Ru N6 C7 -46.11(11)
P1 Ru N6 C7 52.83(11)
C40 Ru N6 N5 99.2(2)
N4 Ru N6 N5 -30.29(8)
N2 Ru N6 N5 51.75(8)
P2 Ru N6 N5 140.39(7)
P1 Ru N6 N5 -120.67(8)
C16 P1 N7 C22 -26.70(11)
C10 P1 N7 C22 78.91(11)
Ru P1 N7 C22 -158.17(9)
C31 P2 N8 C40 -135.47(7)
C25 P2 N8 C40 117.57(7)
Ru P2 N8 C40 -11.42(6)
C31 P2 N8 C37 56.50(11)
C25 P2 N8 C37 -50.46(10)
Ru P2 N8 C37 -179.46(10)
C9 N5 B N1 119.16(13)
N6 N5 B N1 -51.00(13)
C9 N5 B N3 -124.69(13)
N6 N5 B N3 65.15(13)
C1 N1 B N5 -119.17(13)
N2 N1 B N5 63.46(13)
C1 N1 B N3 122.66(12)
N2 N1 B N3 -54.71(13)
C6 N3 B N5 131.55(14)
N4 N3 B N5 -60.07(14)
C6 N3 B N1 -111.46(14)
N4 N3 B N1 56.92(13)
N2 N1 C3 C2 0.15(14)
B N1 C3 C2 -177.47(11)
N1 C3 C2 C1 0.04(14)
N1 N2 C1 C2 0.32(13)
Ru N2 C1 C2 -174.22(9)
C1 C2 C1 N2 -0.22(15)
N3 N4 C4 C5 0.18(14)
Ru N4 C4 C5 -173.16(10)
N4 C4 C5 C6 -0.08(17)
N4 N3 C6 C5 0.18(16)
B N3 C6 C5 169.57(13)
C4 C5 C6 N3 -0.06(17)
N5 N6 C7 C8 0.42(14)
Ru N6 C7 C8 -173.66(9)
N6 C7 C8 C9 -0.58(16)
N6 N5 C9 C8 -0.29(15)
B N5 C9 C8 -171.19(12)
C7 C8 C9 N5 0.52(16)
N7 P1 C10 C11 5.98(11)
C16 P1 C10 C11 112.31(11)
Ru P1 C10 C11 -119.67(10)
N7 P1 C10 C15 -174.72(10)
C16 P1 C10 C15 -68.38(11)
Ru P1 C10 C15 59.64(11)
C15 C10 C11 C12 -0.3(2)
P1 C10 C11 C12 179.01(11)
C10 C11 C12 C13 0.4(2)
C11 C12 C13 C14 0.2(2)
C12 C13 C14 C15 -1.0(2)
C13 C14 C15 C10 1.1(2)
C11 C10 C15 C14 -0.45(19)
P1 C10 C15 C14 -179.77(10)
N7 P1 C16 C21 -63.52(9)
C10 P1 C16 C21 -169.83(9)
Ru P1 C16 C21 66.47(9)
N7 P1 C16 C17 113.22(10)
C10 P1 C16 C17 6.90(11)
Ru P1 C16 C17 -116.79(9)
C21 C16 C17 C18 -2.37(18)
P1 C16 C17 C18 -179.06(10)
C16 C17 C18 C19 -0.4(2)
C17 C18 C19 C20 2.5(2)
C18 C19 C20 C21 -1.70(19)
C19 C20 C21 C16 -1.16(18)
C17 C16 C21 C20 3.17(17)
P1 C16 C21 C20 -179.89(9)
P1 N7 C22 C23 -157.19(11)
N7 C22 C23 C24 -174.42(14)
N8 P2 C25 C30 -25.46(11)
C31 P2 C25 C30 -140.44(10)
Ru P2 C25 C30 67.26(11)
N8 P2 C25 C26 158.33(9)
C31 P2 C25 C26 43.36(11)
Ru P2 C25 C26 -108.95(9)
C30 C25 C26 C27 -0.03(19)
P2 C25 C26 C27 176.28(11)
C25 C26 C27 C28 1.1(2)
C26 C27 C28 C29 -0.8(3)
C27 C28 C29 C30 -0.5(2)
C28 C29 C30 C25 1.6(2)
C26 C25 C30 C29 -1.30(18)
P2 C25 C30 C29 -177.49(10)
N8 P2 C31 C32 120.26(10)
C25 P2 C31 C32 -132.51(10)
Ru P2 C31 C32 21.91(12)
N8 P2 C31 C36 -61.68(11)
C25 P2 C31 C36 45.55(11)
Ru P2 C31 C36 -160.03(9)
C36 C31 C32 C33 2.2(2)
P2 C31 C32 C33 -179.68(11)
C31 C32 C33 C34 0.1(2)
C32 C33 C34 C35 -1.7(3)
C33 C34 C35 C36 1.0(2)
C34 C35 C36 C31 1.4(2)
C32 C31 C36 C35 -2.94(19)
P2 C31 C36 C35 179.01(11)
C40 N8 C37 C38 109.09(13)
P2 N8 C37 C38 -86.30(12)
N8 C37 C38 C39 177.51(11)
C37 N8 C40 C41 4.68(16)
P2 N8 C40 C41 -163.65(8)
C37 N8 C40 Ru -178.25(9)
P2 N8 C40 Ru 13.42(7)
N4 Ru C40 N8 161.23(7)
N6 Ru C40 N8 32.2(3)
N2 Ru C40 N8 79.23(7)
P2 Ru C40 N8 -11.22(6)
P1 Ru C40 N8 -107.13(7)
N4 Ru C40 C41 -22.10(10)
N6 Ru C40 C41 -151.1(2)
N2 Ru C40 C41 -104.10(10)
P2 Ru C40 C41 165.44(10)
P1 Ru C40 C41 69.53(10)
N8 C40 C41 C42 -60.77(17)
Ru C40 C41 C42 122.95(13)
C40 C41 C42 C43 -5.7(2)
C40 C41 C42 C49 178.40(11)
C41 C42 C43 C48 -52.45(16)
C49 C42 C43 C48 123.53(12)
C41 C42 C43 C44 128.14(13)
C49 C42 C43 C44 -55.88(15)
C48 C43 C44 C45 3.61(18)
C42 C43 C44 C45 -176.97(11)
C43 C44 C45 C46 -2.9(2)
C44 C45 C46 C47 0.2(2)
C45 C46 C47 C48 1.7(2)
C46 C47 C48 C43 -0.9(2)
C44 C43 C48 C47 -1.73(18)
C42 C43 C48 C47 178.85(11)
C41 C42 C49 C54 -37.80(16)
C43 C42 C49 C54 146.03(11)
C41 C42 C49 C50 141.24(12)
C43 C42 C49 C50 -34.94(16)
C54 C49 C50 C51 2.35(19)
C42 C49 C50 C51 -176.71(12)
C49 C50 C51 C52 -0.4(2)
C50 C51 C52 C53 -1.4(2)
C51 C52 C53 C54 1.2(2)
C52 C53 C54 C49 0.9(2)
C50 C49 C54 C53 -2.61(18)
C42 C49 C54 C53 176.44(11)
O1 S C55 F3 61.77(15)
O2 S C55 F3 -58.40(15)
O3 S C55 F3 -178.04(14)
O1 S C55 F2 -58.65(14)
O2 S C55 F2 -178.81(13)
O3 S C55 F2 61.55(14)
O1 S C55 F1 -177.55(13)
O2 S C55 F1 62.28(14)
O3 S C55 F1 -57.35(15)
O3' S' C55' F1' -59.2(12)
O2' S' C55' F1' 61.5(11)
O1' S' C55' F1' 179.2(10)
O3' S' C55' F3' -179.7(11)
O2' S' C55' F3' -58.9(11)
O1' S' C55' F3' 58.7(11)
O3' S' C55' F2' 61.5(12)
O2' S' C55' F2' -177.8(10)
O1' S' C55' F2' -60.1(11)
O3" S" C55" F3" -179.1(11)
O2" S" C55" F3" 59.7(12)
O1" S" C55" F3" -58.4(12)
O3" S" C55" F1" 57.6(12)
O2" S" C55" F1" -63.6(11)
O1" S" C55" F1" 178.3(11)
O3" S" C55" F2" -62.0(12)
O2" S" C55" F2" 176.8(10)
O1" S" C55" F2" 58.7(12)
